data_7128717
loop_
_publ_author_name
'Kubo, Haruka'
'Oketani, Ryusei'
'Hisaki, Ichiro'

_publ_section_title
;
 Quasi single-crystalline transformation of porous frameworks accompanied
 by interlayer rearrangements of hydrogen bonds.
;
_journal_issue 69
_journal_name_full 'Chemical communications (Cambridge, England)'
_journal_page_first 8568
_journal_page_last 8571
_journal_paper_doi 10.1039/d1cc03287a
_journal_volume 57
_journal_year 2021
_chemical_formula_moiety 'C38 H20.28 Br1.72 N4 O8, C6 H4 Cl2'
_chemical_formula_sum 'C44 H24.28 Br1.72 Cl2 N4 O8'
_chemical_formula_weight 945.32
_chemical_name_common BrPQ-2
_chemical_name_systematic '4,4',4'',4'''-(5,10-dibromopyrazino[2,3-g]quinoxaline-2,3,7,8-tetrayl)tetrabenzoic acid'
_space_group_crystal_system triclinic
_space_group_IT_number 2
_space_group_name_Hall '-P 1'
_space_group_name_H-M_alt 'P -1'
_atom_sites_solution_hydrogens geom
_atom_sites_solution_primary direct
_atom_sites_solution_secondary difmap
_audit_update_record
;
2021-07-28 deposited with the CCDC.	2021-08-02 downloaded from the CCDC.
;
_cell_angle_alpha 102.503(3)
_cell_angle_beta 91.720(3)
_cell_angle_gamma 92.766(3)
_cell_formula_units_Z 1
_cell_length_a 5.5503(2)
_cell_length_b 11.9493(5)
_cell_length_c 15.1638(5)
_cell_measurement_reflns_used 5407
_cell_measurement_temperature 113
_cell_measurement_theta_max 31.36
_cell_measurement_theta_min 3.58
_cell_volume 979.86(6)
_computing_cell_refinement 'CrysAlisPro 1.171.38.41 (Rigaku OD, 2015)'
_computing_data_collection 'CrysAlisPro 1.171.38.41 (Rigaku OD, 2015)'
_computing_data_reduction 'CrysAlisPro 1.171.38.41 (Rigaku OD, 2015)'
_computing_molecular_graphics 'CrystalStructure 4.3'
_computing_publication_material 'CrystalStructure 4.3 (Rigaku, 2019)'
_computing_structure_refinement 'SHELXL Version 2018/3 (Sheldrick, 2008)'
_computing_structure_solution 'SHELXT Version 2018/2 (Sheldrick, 2014)'
_diffrn_ambient_temperature 113
_diffrn_measured_fraction_theta_full 0.994
_diffrn_measured_fraction_theta_max 0.883
_diffrn_measurement_device_type PILATUS200K
_diffrn_radiation_type 'Mo K\a'
_diffrn_radiation_wavelength 0.71073
_diffrn_reflns_av_R_equivalents 0.0354
_diffrn_reflns_av_unetI/netI 0.0377
_diffrn_reflns_Laue_measured_fraction_full 0.994
_diffrn_reflns_Laue_measured_fraction_max 0.883
_diffrn_reflns_limit_h_max 7
_diffrn_reflns_limit_h_min -8
_diffrn_reflns_limit_k_max 17
_diffrn_reflns_limit_k_min -16
_diffrn_reflns_limit_l_max 21
_diffrn_reflns_limit_l_min -22
_diffrn_reflns_number 16915
_diffrn_reflns_point_group_measured_fraction_full 0.994
_diffrn_reflns_point_group_measured_fraction_max 0.883
_diffrn_reflns_theta_full 25.242
_diffrn_reflns_theta_max 31.368
_diffrn_reflns_theta_min 2.754
_diffrn_standards_number 0
_exptl_absorpt_coefficient_mu 1.986
_exptl_absorpt_correction_T_max 0.905
_exptl_absorpt_correction_T_min 0.722
_exptl_absorpt_correction_type multi-scan
_exptl_absorpt_process_details
;
CrysAlisPro 1.171.38.41 (Rigaku Oxford Diffraction, 2015)
Empirical absorption correction using spherical harmonics,
 implemented in SCALE3 ABSPACK scaling algorithm.
;
_exptl_crystal_colour orange
_exptl_crystal_density_diffrn 1.602
_exptl_crystal_density_method 'not measured'
_exptl_crystal_description prism
_exptl_crystal_F_000 474.48
_exptl_crystal_recrystallization_method 'guest-release-induced structural change from BrPQ-1'
_exptl_crystal_size_max 0.150
_exptl_crystal_size_mid 0.050
_exptl_crystal_size_min 0.050
_refine_diff_density_max 2.11
_refine_diff_density_min -1.14
_refine_ls_extinction_method none
_refine_ls_goodness_of_fit_ref 1.081
_refine_ls_hydrogen_treatment constr
_refine_ls_number_parameters 307
_refine_ls_number_reflns 5683
_refine_ls_number_restraints 58
_refine_ls_R_factor_all 0.0668
_refine_ls_R_factor_gt 0.0542
_refine_ls_shift/su_max 0.001
_refine_ls_structure_factor_coef Fsqd
_refine_ls_weighting_details 'w = 1/[\s^2^(Fo^2^)+(0.1004P)^2^+0.9982P] where P=(Fo^2^+2Fc^2^)/3'
_refine_ls_weighting_scheme calc
_refine_ls_wR_factor_gt 0.1507
_refine_ls_wR_factor_ref 0.1606
_reflns_Friedel_coverage 0.000
_reflns_number_gt 4813
_reflns_number_total 5683
_reflns_threshold_expression F^2^>2.0\s(F^2^)
_cod_data_source_file d1cc03287a2.cif
_cod_data_source_block BrPQ-2
_cod_depositor_comments 'Adding full bibliography for 7128714--7128717.cif.'
_cod_database_code 7128717

loop_
_space_group_symop_id
_space_group_symop_operation_xyz
1 +X,+Y,+Z
2 -X,-Y,-Z

loop_
_atom_site_label
_atom_site_type_symbol
_atom_site_fract_x
_atom_site_fract_y
_atom_site_fract_z
_atom_site_U_iso_or_equiv
_atom_site_adp_type
_atom_site_occupancy
_atom_site_site_symmetry_order
_atom_site_calc_flag
_atom_site_refinement_flags_posn
_atom_site_refinement_flags_adp
_atom_site_refinement_flags_occupancy
_atom_site_disorder_assembly
_atom_site_disorder_group
Br1 Br 0.69464(6) 0.23124(3) 0.51010(2) 0.02302(12) Uani 0.86 1 d . . P A 1
O1 O 1.7489(4) 0.6842(2) 0.91676(18) 0.0360(6) Uani 1 1 d . . . . .
H1O H 1.765103 0.749741 0.950967 0.043 Uiso 1 1 calc R U . . .
O2 O 1.3927(5) 0.6804(2) 0.98191(17) 0.0367(6) Uani 1 1 d . . . . .
O3 O -0.3399(4) 0.07504(17) 0.10628(13) 0.0226(4) Uani 1 1 d . . . . .
H3O H -0.453531 0.078515 0.069293 0.027 Uiso 1 1 calc R U . . .
O4 O -0.2731(4) -0.08480(16) 0.00335(13) 0.0197(4) Uani 1 1 d . . . . .
N1 N 1.1268(4) 0.19659(19) 0.63312(15) 0.0188(4) Uani 1 1 d . . . . .
N2 N 0.6147(4) 0.00275(19) 0.38028(14) 0.0172(4) Uani 1 1 d . . . . .
C1 C 1.3128(5) 0.1939(2) 0.68797(17) 0.0177(5) Uani 1 1 d . . . . .
C2 C 1.0632(5) 0.1002(2) 0.56785(16) 0.0167(5) Uani 1 1 d . . . . .
C3 C 0.8665(5) 0.0997(2) 0.50681(17) 0.0181(5) Uani 1 1 d . . . . .
H3 H 0.777129 0.166298 0.510789 0.022 Uiso 0.14 1 calc R U P A 2
C4 C 0.8025(5) 0.0004(2) 0.43999(16) 0.0175(5) Uani 1 1 d . . . . .
C5 C 0.5563(5) -0.0899(2) 0.31695(16) 0.0166(5) Uani 1 1 d . . . . .
C6 C 1.3805(5) 0.3055(2) 0.75282(17) 0.0186(5) Uani 1 1 d . . . . .
C7 C 1.6010(5) 0.3638(2) 0.74799(18) 0.0214(5) Uani 1 1 d . . . . .
H7 H 1.715305 0.330454 0.706183 0.026 Uiso 1 1 calc R U . . .
C8 C 1.6540(5) 0.4714(2) 0.80474(19) 0.0221(5) Uani 1 1 d . . . . .
H8 H 1.802803 0.512298 0.800593 0.027 Uiso 1 1 calc R U . . .
C9 C 1.4875(5) 0.5189(2) 0.86765(19) 0.0221(5) Uani 1 1 d . . . . .
C10 C 1.2682(5) 0.4593(3) 0.87398(19) 0.0244(6) Uani 1 1 d . . . . .
H10 H 1.156740 0.491064 0.917575 0.029 Uiso 1 1 calc R U . . .
C11 C 1.2140(5) 0.3531(2) 0.81597(19) 0.0223(5) Uani 1 1 d . . . . .
H11 H 1.063884 0.312778 0.819244 0.027 Uiso 1 1 calc R U . . .
C12 C 1.5334(6) 0.6348(2) 0.9284(2) 0.0259(6) Uani 1 1 d . . . . .
C13 C 0.3567(5) -0.0749(2) 0.25301(16) 0.0159(4) Uani 1 1 d . . . . .
C14 C 0.2031(5) 0.0148(2) 0.28157(17) 0.0188(5) Uani 1 1 d . . . . .
H14 H 0.227734 0.062528 0.340286 0.023 Uiso 1 1 calc R U . . .
C15 C 0.0150(5) 0.0346(2) 0.22493(17) 0.0190(5) Uani 1 1 d . . . . .
H15 H -0.088437 0.095189 0.245034 0.023 Uiso 1 1 calc R U . . .
C16 C -0.0205(5) -0.0355(2) 0.13807(17) 0.0164(5) Uani 1 1 d . . . . .
C17 C 0.1357(5) -0.1227(2) 0.10799(16) 0.0171(5) Uani 1 1 d . . . . .
H17 H 0.113807 -0.168732 0.048542 0.021 Uiso 1 1 calc R U . . .
C18 C 0.3233(5) -0.1423(2) 0.16468(17) 0.0173(5) Uani 1 1 d . . . . .
H18 H 0.429369 -0.201547 0.143678 0.021 Uiso 1 1 calc R U . . .
C19 C -0.2227(5) -0.0180(2) 0.07670(17) 0.0169(5) Uani 1 1 d . . . . .
Cl1 Cl 0.7375(12) 0.6768(5) 0.6540(5) 0.161(3) Uani 0.5 1 d D . P B -1
Cl2 Cl 0.2095(10) 0.5494(7) 0.6610(4) 0.147(3) Uani 0.5 1 d D . P B -1
C20 C 0.594(2) 0.5752(10) 0.5686(11) 0.093(6) Uani 0.5 1 d D U P B -1
C21 C 0.366(3) 0.5082(18) 0.5679(13) 0.122(10) Uani 0.5 1 d D U P B -1
C22 C 0.247(5) 0.429(2) 0.4928(19) 0.181(13) Uani 0.5 1 d D U P B -1
H22 H 0.086950 0.397343 0.492927 0.217 Uiso 0.5 1 calc R U P B -1
C23 C 0.402(5) 0.404(3) 0.416(2) 0.203(14) Uani 0.5 1 d D U P B -1
H23 H 0.359671 0.340915 0.367240 0.244 Uiso 0.5 1 calc R U P B -1
C24 C 0.621(4) 0.4733(16) 0.4149(15) 0.108(8) Uani 0.5 1 d D U P B -1
H24 H 0.700832 0.462746 0.359433 0.129 Uiso 0.5 1 calc R U P B -1
C25 C 0.726(2) 0.5549(10) 0.4878(14) 0.097(7) Uani 0.5 1 d D U P B -1
H25 H 0.875878 0.594594 0.483746 0.117 Uiso 0.5 1 calc R U P B -1

loop_
_atom_site_aniso_label
_atom_site_aniso_U_11
_atom_site_aniso_U_22
_atom_site_aniso_U_33
_atom_site_aniso_U_23
_atom_site_aniso_U_13
_atom_site_aniso_U_12
Br1 0.02695(19) 0.01881(17) 0.02005(17) -0.00299(11) -0.00787(11) 0.00730(11)
O1 0.0307(12) 0.0209(10) 0.0456(14) -0.0149(10) -0.0051(10) -0.0008(9)
O2 0.0376(13) 0.0279(11) 0.0352(12) -0.0150(10) 0.0013(10) 0.0058(10)
O3 0.0259(10) 0.0199(9) 0.0180(9) -0.0038(7) -0.0118(7) 0.0072(7)
O4 0.0228(9) 0.0174(8) 0.0158(8) -0.0022(7) -0.0074(7) 0.0031(7)
N1 0.0207(11) 0.0168(10) 0.0150(9) -0.0041(8) -0.0071(8) 0.0022(8)
N2 0.0182(10) 0.0181(10) 0.0124(9) -0.0029(8) -0.0058(7) 0.0026(8)
C1 0.0193(12) 0.0180(11) 0.0132(10) -0.0019(9) -0.0041(8) 0.0025(9)
C2 0.0179(11) 0.0163(11) 0.0126(10) -0.0031(8) -0.0050(8) 0.0021(9)
C3 0.0195(12) 0.0173(11) 0.0146(10) -0.0027(9) -0.0054(9) 0.0056(9)
C4 0.0172(11) 0.0200(11) 0.0132(10) -0.0007(9) -0.0050(8) 0.0032(9)
C5 0.0162(11) 0.0185(11) 0.0124(10) -0.0020(9) -0.0056(8) 0.0019(9)
C6 0.0209(12) 0.0163(11) 0.0154(10) -0.0029(9) -0.0070(9) 0.0035(9)
C7 0.0215(13) 0.0200(12) 0.0184(11) -0.0051(9) -0.0028(9) 0.0028(10)
C8 0.0205(13) 0.0188(12) 0.0230(12) -0.0035(10) -0.0043(10) 0.0010(9)
C9 0.0245(13) 0.0161(11) 0.0203(12) -0.0071(9) -0.0085(10) 0.0044(10)
C10 0.0242(14) 0.0230(13) 0.0209(12) -0.0068(10) -0.0021(10) 0.0040(10)
C11 0.0207(13) 0.0204(12) 0.0212(12) -0.0050(10) -0.0038(9) 0.0028(10)
C12 0.0287(14) 0.0194(12) 0.0243(13) -0.0066(10) -0.0093(11) 0.0066(10)
C13 0.0162(11) 0.0170(11) 0.0128(10) 0.0000(8) -0.0046(8) 0.0007(9)
C14 0.0203(12) 0.0207(12) 0.0124(10) -0.0030(9) -0.0041(8) 0.0043(9)
C15 0.0209(12) 0.0197(11) 0.0147(11) -0.0008(9) -0.0028(9) 0.0055(9)
C16 0.0182(12) 0.0160(11) 0.0140(10) 0.0016(9) -0.0048(8) 0.0013(9)
C17 0.0187(12) 0.0185(11) 0.0122(10) -0.0004(8) -0.0033(8) 0.0016(9)
C18 0.0179(12) 0.0178(11) 0.0138(10) -0.0015(9) -0.0039(8) 0.0029(9)
C19 0.0187(12) 0.0175(11) 0.0139(10) 0.0023(9) -0.0037(8) 0.0016(9)
Cl1 0.173(5) 0.101(3) 0.217(7) 0.080(4) -0.114(5) -0.036(3)
Cl2 0.111(3) 0.232(7) 0.146(4) 0.139(5) 0.010(3) 0.037(4)
C20 0.057(7) 0.050(6) 0.176(17) 0.043(8) -0.052(9) 0.010(5)
C21 0.122(17) 0.115(16) 0.116(14) -0.009(12) -0.056(13) 0.071(14)
C22 0.21(3) 0.17(2) 0.17(2) 0.04(2) 0.01(2) 0.01(2)
C23 0.27(3) 0.17(2) 0.16(2) 0.03(2) -0.06(2) -0.02(2)
C24 0.114(16) 0.072(10) 0.151(18) 0.058(11) -0.032(14) 0.004(10)
C25 0.038(6) 0.045(6) 0.22(2) 0.055(9) -0.047(9) -0.007(5)

loop_
_atom_type_symbol
_atom_type_description
_atom_type_scat_dispersion_real
_atom_type_scat_dispersion_imag
_atom_type_scat_source
H H 0.0000 0.0000
;
International Tables for Crystallography
(Vol. C, Table 6.1.1.4)
;
Br Br -0.2901 2.4595
;
International Tables for Crystallography
(Vol. C, Tables 4.2.6.8 and 6.1.1.4)
;
Cl Cl 0.1484 0.1585
;
International Tables for Crystallography
(Vol. C, Tables 4.2.6.8 and 6.1.1.4)
;
N N 0.0061 0.0033
;
International Tables for Crystallography
(Vol. C, Tables 4.2.6.8 and 6.1.1.4)
;
O O 0.0106 0.0060
;
International Tables for Crystallography
(Vol. C, Tables 4.2.6.8 and 6.1.1.4)
;
C C 0.0033 0.0016
;
International Tables for Crystallography
(Vol. C, Tables 4.2.6.8 and 6.1.1.4)
;

loop_
_geom_angle_atom_site_label_1
_geom_angle_atom_site_label_2
_geom_angle_atom_site_label_3
_geom_angle
_geom_angle_site_symmetry_1
_geom_angle_site_symmetry_3
_geom_angle_publ_flag
C12 O1 H1O 109.5 . . ?
C19 O3 H3O 109.5 . . ?
C1 N1 C2 118.4(2) . . ?
C5 N2 C4 118.9(2) . . ?
N1 C1 C5 121.4(2) . 2_756 ?
N1 C1 C6 114.8(2) . . ?
C5 C1 C6 123.8(2) 2_756 . ?
N1 C2 C3 120.3(2) . . ?
N1 C2 C4 120.5(2) . 2_756 ?
C3 C2 C4 119.2(2) . 2_756 ?
C4 C3 C2 119.9(2) . . ?
C4 C3 Br1 119.01(18) . . ?
C2 C3 Br1 121.01(18) . . ?
C4 C3 H3 120.0 . . ?
C2 C3 H3 120.0 . . ?
N2 C4 C3 118.9(2) . . ?
N2 C4 C2 120.2(2) . 2_756 ?
C3 C4 C2 120.8(2) . 2_756 ?
N2 C5 C1 120.5(2) . 2_756 ?
N2 C5 C13 113.9(2) . . ?
C1 C5 C13 125.6(2) 2_756 . ?
C7 C6 C11 120.2(2) . . ?
C7 C6 C1 120.7(2) . . ?
C11 C6 C1 119.1(2) . . ?
C6 C7 C8 119.9(3) . . ?
C6 C7 H7 120.1 . . ?
C8 C7 H7 120.1 . . ?
C7 C8 C9 119.9(3) . . ?
C7 C8 H8 120.1 . . ?
C9 C8 H8 120.1 . . ?
C10 C9 C8 120.3(2) . . ?
C10 C9 C12 117.8(3) . . ?
C8 C9 C12 121.9(3) . . ?
C11 C10 C9 119.6(3) . . ?
C11 C10 H10 120.2 . . ?
C9 C10 H10 120.2 . . ?
C10 C11 C6 120.1(3) . . ?
C10 C11 H11 120.0 . . ?
C6 C11 H11 120.0 . . ?
O2 C12 O1 123.0(3) . . ?
O2 C12 C9 124.2(3) . . ?
O1 C12 C9 112.8(3) . . ?
C14 C13 C18 118.9(2) . . ?
C14 C13 C5 117.9(2) . . ?
C18 C13 C5 123.2(2) . . ?
C15 C14 C13 120.9(2) . . ?
C15 C14 H14 119.6 . . ?
C13 C14 H14 119.6 . . ?
C14 C15 C16 119.6(2) . . ?
C14 C15 H15 120.2 . . ?
C16 C15 H15 120.2 . . ?
C17 C16 C15 120.0(2) . . ?
C17 C16 C19 119.1(2) . . ?
C15 C16 C19 120.9(2) . . ?
C18 C17 C16 120.3(2) . . ?
C18 C17 H17 119.9 . . ?
C16 C17 H17 119.9 . . ?
C17 C18 C13 120.3(2) . . ?
C17 C18 H18 119.8 . . ?
C13 C18 H18 119.8 . . ?
O4 C19 O3 123.0(2) . . ?
O4 C19 C16 122.4(2) . . ?
O3 C19 C16 114.5(2) . . ?
C25 C20 C21 117.5(11) . . ?
C25 C20 Cl1 112.6(10) . . ?
C21 C20 Cl1 129.9(13) . . ?
C22 C21 C20 127.5(15) . . ?
C22 C21 Cl2 117.7(14) . . ?
C20 C21 Cl2 113.7(13) . . ?
C21 C22 C23 111.5(18) . . ?
C21 C22 H22 124.2 . . ?
C23 C22 H22 124.2 . . ?
C24 C23 C22 120(2) . . ?
C24 C23 H23 120.0 . . ?
C22 C23 H23 120.0 . . ?
C25 C24 C23 125.8(17) . . ?
C25 C24 H24 117.1 . . ?
C23 C24 H24 117.1 . . ?
C24 C25 C20 116.2(12) . . ?
C24 C25 H25 121.9 . . ?
C20 C25 H25 121.9 . . ?

loop_
_geom_bond_atom_site_label_1
_geom_bond_atom_site_label_2
_geom_bond_distance
_geom_bond_site_symmetry_2
_geom_bond_publ_flag
Br1 C3 1.870(3) . ?
O1 C12 1.341(4) . ?
O1 H1O 0.8400 . ?
O2 C12 1.205(4) . ?
O3 C19 1.316(3) . ?
O3 H3O 0.8400 . ?
O4 C19 1.236(3) . ?
N1 C1 1.312(3) . ?
N1 C2 1.370(3) . ?
N2 C5 1.319(3) . ?
N2 C4 1.365(3) . ?
C1 C5 1.459(4) 2_756 ?
C1 C6 1.499(3) . ?
C2 C3 1.409(3) . ?
C2 C4 1.430(4) 2_756 ?
C3 C4 1.406(3) . ?
C3 H3 0.9500 . ?
C5 C13 1.493(3) . ?
C6 C7 1.390(4) . ?
C6 C11 1.401(4) . ?
C7 C8 1.397(4) . ?
C7 H7 0.9500 . ?
C8 C9 1.398(4) . ?
C8 H8 0.9500 . ?
C9 C10 1.397(4) . ?
C9 C12 1.493(4) . ?
C10 C11 1.393(4) . ?
C10 H10 0.9500 . ?
C11 H11 0.9500 . ?
C13 C14 1.404(4) . ?
C13 C18 1.408(3) . ?
C14 C15 1.393(4) . ?
C14 H14 0.9500 . ?
C15 C16 1.402(3) . ?
C15 H15 0.9500 . ?
C16 C17 1.396(3) . ?
C16 C19 1.487(3) . ?
C17 C18 1.391(3) . ?
C17 H17 0.9500 . ?
C18 H18 0.9500 . ?
Cl1 C20 1.717(13) . ?
Cl2 C21 1.674(17) . ?
C20 C25 1.427(16) . ?
C20 C21 1.463(13) . ?
C21 C22 1.433(17) . ?
C22 C23 1.453(18) . ?
C22 H22 0.9500 . ?
C23 C24 1.441(17) . ?
C23 H23 0.9500 . ?
C24 C25 1.396(16) . ?
C24 H24 0.9500 . ?
C25 H25 0.9500 . ?

loop_
_geom_hbond_atom_site_label_D
_geom_hbond_atom_site_label_H
_geom_hbond_atom_site_label_A
_geom_hbond_site_symmetry_D
_geom_hbond_site_symmetry_H
_geom_hbond_site_symmetry_A
_geom_hbond_distance_DA
_geom_hbond_distance_DH
_geom_hbond_distance_HA
_geom_hbond_angle_DHA
_geom_hbond_publ_flag
O1 H1O O4 . . 1_766 2.799(3) 0.840 1.989 161.7 no
O3 H3O O4 . . 2_455 2.699(3) 0.840 1.862 174.1 no

loop_
_geom_torsion_atom_site_label_1
_geom_torsion_atom_site_label_2
_geom_torsion_atom_site_label_3
_geom_torsion_atom_site_label_4
_geom_torsion
_geom_torsion_site_symmetry_1
_geom_torsion_site_symmetry_2
_geom_torsion_site_symmetry_3
_geom_torsion_site_symmetry_4
_geom_torsion_publ_flag
C2 N1 C1 C5 -2.8(4) . . . 2_756 ?
C2 N1 C1 C6 175.8(2) . . . . ?
C1 N1 C2 C3 -179.2(3) . . . . ?
C1 N1 C2 C4 -0.1(4) . . . 2_756 ?
N1 C2 C3 C4 180.0(3) . . . . ?
C4 C2 C3 C4 0.8(4) 2_756 . . . ?
N1 C2 C3 Br1 2.4(4) . . . . ?
C4 C2 C3 Br1 -176.8(2) 2_756 . . . ?
C5 N2 C4 C3 179.2(3) . . . . ?
C5 N2 C4 C2 1.6(4) . . . 2_756 ?
C2 C3 C4 N2 -178.5(2) . . . . ?
Br1 C3 C4 N2 -0.8(4) . . . . ?
C2 C3 C4 C2 -0.8(4) . . . 2_756 ?
Br1 C3 C4 C2 176.8(2) . . . 2_756 ?
C4 N2 C5 C1 1.3(4) . . . 2_756 ?
C4 N2 C5 C13 -177.0(2) . . . . ?
N1 C1 C6 C7 -115.0(3) . . . . ?
C5 C1 C6 C7 63.5(4) 2_756 . . . ?
N1 C1 C6 C11 62.1(3) . . . . ?
C5 C1 C6 C11 -119.4(3) 2_756 . . . ?
C11 C6 C7 C8 -1.6(4) . . . . ?
C1 C6 C7 C8 175.5(2) . . . . ?
C6 C7 C8 C9 1.5(4) . . . . ?
C7 C8 C9 C10 -0.1(4) . . . . ?
C7 C8 C9 C12 -178.6(3) . . . . ?
C8 C9 C10 C11 -1.2(4) . . . . ?
C12 C9 C10 C11 177.3(3) . . . . ?
C9 C10 C11 C6 1.1(4) . . . . ?
C7 C6 C11 C10 0.3(4) . . . . ?
C1 C6 C11 C10 -176.9(3) . . . . ?
C10 C9 C12 O2 -0.5(5) . . . . ?
C8 C9 C12 O2 178.0(3) . . . . ?
C10 C9 C12 O1 179.9(3) . . . . ?
C8 C9 C12 O1 -1.6(4) . . . . ?
N2 C5 C13 C14 -20.8(4) . . . . ?
C1 C5 C13 C14 161.0(3) 2_756 . . . ?
N2 C5 C13 C18 156.0(3) . . . . ?
C1 C5 C13 C18 -22.2(4) 2_756 . . . ?
C18 C13 C14 C15 2.2(4) . . . . ?
C5 C13 C14 C15 179.2(2) . . . . ?
C13 C14 C15 C16 -0.4(4) . . . . ?
C14 C15 C16 C17 -1.6(4) . . . . ?
C14 C15 C16 C19 178.8(2) . . . . ?
C15 C16 C17 C18 1.6(4) . . . . ?
C19 C16 C17 C18 -178.7(2) . . . . ?
C16 C17 C18 C13 0.3(4) . . . . ?
C14 C13 C18 C17 -2.2(4) . . . . ?
C5 C13 C18 C17 -179.0(2) . . . . ?
C17 C16 C19 O4 7.4(4) . . . . ?
C15 C16 C19 O4 -172.9(3) . . . . ?
C17 C16 C19 O3 -171.5(2) . . . . ?
C15 C16 C19 O3 8.2(4) . . . . ?
C25 C20 C21 C22 -5(3) . . . . ?
Cl1 C20 C21 C22 175.9(18) . . . . ?
C25 C20 C21 Cl2 -173.0(9) . . . . ?
Cl1 C20 C21 Cl2 8(2) . . . . ?
C20 C21 C22 C23 11(4) . . . . ?
Cl2 C21 C22 C23 179(2) . . . . ?
C21 C22 C23 C24 -13(4) . . . . ?
C22 C23 C24 C25 11(4) . . . . ?
C23 C24 C25 C20 -4(2) . . . . ?
C21 C20 C25 C24 0.8(11) . . . . ?
Cl1 C20 C25 C24 -180.0(8) . . . . ?
